data_4131269
loop_
_publ_author_name
'He, Qing'
'Kelliher, Michael'
'B\"ahring, Steffen'
'Lynch, Vincent M.'
'Sessler, Jonathan L.'

_publ_section_title
;
 A Bis-calix[4]pyrrole Enzyme Mimic That Constrains Two Oxoanions in Close
 Proximity.
;
_journal_issue 21
_journal_name_full 'Journal of the American Chemical Society'
_journal_page_first 7140
_journal_page_last 7143
_journal_paper_doi 10.1021/jacs.7b02329
_journal_volume 139
_journal_year 2017
_chemical_formula_moiety '2(H2 O4 P), C74 H86 N14 O4, 2(C16 H36 N), H2 O, 3(C2 H3 N), C H3 O, C H4 O'
_chemical_formula_sum 'C114 H155 N19 O15 P2'
_chemical_formula_weight 2093.50
_space_group_crystal_system monoclinic
_space_group_IT_number 14
_space_group_name_Hall '-P 2ybc'
_space_group_name_H-M_alt 'P 1 21/c 1'
_atom_sites_solution_hydrogens mixed
_audit_creation_date 2017-03-03
_audit_creation_method
;
Olex2 1.2
(compiled 2017.02.23 svn.r3390 for OlexSys, GUI svn.r5320)
;
_cell_angle_alpha 90
_cell_angle_beta 95.773(3)
_cell_angle_gamma 90
_cell_formula_units_Z 4
_cell_length_a 22.803(3)
_cell_length_b 25.336(3)
_cell_length_c 20.960(3)
_cell_measurement_reflns_used 8953
_cell_measurement_temperature 100(2)
_cell_measurement_theta_max 24.6740
_cell_measurement_theta_min 1.7010
_cell_volume 12048(3)
_computing_molecular_graphics 'Olex2 (Dolomanov et al., 2009)'
_computing_publication_material 'Olex2 (Dolomanov et al., 2009)'
_computing_structure_refinement 'ShelXL (Sheldrick, 2015)'
_diffrn_ambient_temperature 100.15
_diffrn_measured_fraction_theta_full 0.992
_diffrn_measured_fraction_theta_max 0.992
_diffrn_measurement_device_type 'Rigaku AFC-12 with Saturn 724+ CCD'
_diffrn_radiation_type MoK\a
_diffrn_radiation_wavelength 0.71075
_diffrn_reflns_av_R_equivalents 0.1809
_diffrn_reflns_av_unetI/netI 0.2086
_diffrn_reflns_Laue_measured_fraction_full 0.992
_diffrn_reflns_Laue_measured_fraction_max 0.992
_diffrn_reflns_limit_h_max 27
_diffrn_reflns_limit_h_min -25
_diffrn_reflns_limit_k_max 30
_diffrn_reflns_limit_k_min -30
_diffrn_reflns_limit_l_max 24
_diffrn_reflns_limit_l_min -24
_diffrn_reflns_number 91439
_diffrn_reflns_point_group_measured_fraction_full 0.992
_diffrn_reflns_point_group_measured_fraction_max 0.992
_diffrn_reflns_theta_full 25.000
_diffrn_reflns_theta_max 25.000
_diffrn_reflns_theta_min 3.007
_exptl_absorpt_coefficient_mu 0.103
_exptl_crystal_colour colorless
_exptl_crystal_density_diffrn 1.154
_exptl_crystal_description block
_exptl_crystal_F_000 4488
_exptl_crystal_size_max 0.156
_exptl_crystal_size_mid 0.123
_exptl_crystal_size_min 0.074
_refine_diff_density_max 0.550
_refine_diff_density_min -0.442
_refine_diff_density_rms 0.068
_refine_ls_extinction_method none
_refine_ls_goodness_of_fit_ref 1.039
_refine_ls_hydrogen_treatment mixed
_refine_ls_matrix_type full
_refine_ls_number_parameters 1422
_refine_ls_number_reflns 21035
_refine_ls_number_restraints 2259
_refine_ls_restrained_S_all 1.031
_refine_ls_R_factor_all 0.2960
_refine_ls_R_factor_gt 0.1384
_refine_ls_shift/su_max 0.070
_refine_ls_shift/su_mean 0.001
_refine_ls_structure_factor_coef Fsqd
_refine_ls_weighting_details 'w=1/[\s^2^(Fo^2^)+(0.1413P)^2^+17.3434P] where P=(Fo^2^+2Fc^2^)/3'
_refine_ls_weighting_scheme calc
_refine_ls_wR_factor_gt 0.2848
_refine_ls_wR_factor_ref 0.3686
_reflns_Friedel_coverage 0.000
_reflns_number_gt 7790
_reflns_number_total 21035
_reflns_threshold_expression 'I > 2\s(I)'
_cod_data_source_file ja7b02329_si_004.cif
_cod_data_source_block b
_cod_original_cell_volume 12048(2)
_cod_database_code 4131269
_shelx_shelxl_version_number 2014/7
_shelx_space_group_comment
;
The symmetry employed for this shelxl refinement is uniquely defined
by the following loop, which should always be used as a source of
symmetry information in preference to the above space-group names.
They are only intended as comments.
;
_olex2_refinement_description
;
1. Fixed Uiso
 At 1.2 times of:
  All C(H) groups, All C(H,H) groups, All C(H,H,H,H) groups, All N(H) groups
 At 1.5 times of:
  All C(H,H,H) groups, All O(H) groups
2. Restrained distances
 O13-H13A = O13-H13B = O12-H12B
 0.8 with sigma of 0.01
 P2-H12B
 1.98 with sigma of 0.01
 H13A-H13B
 1.3 with sigma of 0.01
 N16-C91 \\sim N16-C95 \\sim N16-C99 \\sim N16-C103
 with sigma of 0.01
 C91-C92 \\sim C92-C93 \\sim C93-C94 \\sim C95-C96 \\sim C96-C97 \\sim C97-C98
\\sim C99-C100 \\sim C100-
 C101 \\sim C101-C102 \\sim C103-C104 \\sim C104-C105 \\sim C105-C106
 with sigma of 0.01
 N16-C92 \\sim N16-C96 \\sim N16-C100 \\sim N16-C104
 with sigma of 0.01
 C91-C93 \\sim C92-C94 \\sim C95-C97 \\sim C96-C98 \\sim C99-C101 \\sim
C100-C102 \\sim C103-C105 ~
 C104-C106
 with sigma of 0.01
 N15-C75 \\sim N15-C79 \\sim N15-C83 \\sim N15-C87
 with sigma of 0.01
 C75-C76 \\sim C76-C77 \\sim C77-C78 \\sim C79-C80 \\sim C80-C81 \\sim C81-C82
\\sim C83-C84 \\sim C84-C85
 \\sim C85-C86 \\sim C87-C88 \\sim C88-C89 \\sim C89-C90
 with sigma of 0.01
 C75-C77 \\sim C76-C78 \\sim C79-C81 \\sim C80-C82 \\sim C83-C85 \\sim C84-C86
\\sim C87-C89 \\sim C88-C90
 with sigma of 0.01
 N15-C76 \\sim N15-C80 \\sim N15-C84 \\sim N15-C88
 with sigma of 0.01
3. Uiso/Uaniso restraints and constraints
All non-hydrogen atoms restrained to be isotropic: with sigma of 0.01 and sigma
for terminal atoms of 0.02
4. Rigid body (RIGU) restrains
 All non-hydrogen atoms
 with sigma for 1-2 distances of 0.004 and sigma for 1-3 distances of 0.004
5. Same fragment restrains
{C104, C105, C106} sigma for 1-2: 0.02, 1-3: 0.04
as
{C14A, C15A, C16A}
{C83, C84, C85, C86} sigma for 1-2: 0.01, 1-3: 0.04
as
{C87, C88, C89, C90}
6. Others
 Fixed Sof: H10H(0.45) H10I(0.45) H10J(0.55) H10K(0.55) C104(0.45) H10L(0.45)
 H10M(0.45) C105(0.45) H10N(0.45) H10O(0.45) C106(0.45) H10P(0.45) H10Q(0.45)
 H10R(0.45) C14A(0.55) H14A(0.55) H14B(0.55) C15A(0.55) H15A(0.55) H15B(0.55)
 C16A(0.55) H16A(0.55) H16B(0.55) H16C(0.55)
7.a Riding coordinates:
 C103(H10H,H10I,H10J,H10K)
7.b Secondary CH2 refined with riding coordinates:
 C27(H27A,H27B), C28(H28A,H28B), C36(H36A,H36B), C37(H37A,H37B), C64(H64A,
 H64B), C65(H65A,H65B), C73(H73A,H73B), C74(H74A,H74B), C91(H91A,H91B),
 C92(H92A,H92B), C93(H93A,H93B), C95(H95A,H95B), C96(H96A,H96B), C97(H97A,H97B),
  C99(H99A,H99B), C100(H10A,H10B), C101(H10C,H10D), C104(H10L,H10M), C105(H10N,
 H10O), C14A(H14A,H14B), C15A(H15A,H15B), C75(H75A,H75B), C76(H76A,H76B),
 C77(H77A,H77B), C79(H79A,H79B), C80(H80A,H80B), C81(H81A,H81B), C83(H83A,H83B),
  C84(H84A,H84B), C85(H85A,H85B), C87(H87A,H87B), C88(H88A,H88B), C89(H89A,H89B)
7.c Aromatic/amide H refined with riding coordinates:
 N1(H1), N2(H2), N3(H3), N4(H4), N5(H5), N7(H7), N8(H8), N9(H9), N10(H10),
 N11(H11), N12(H12), N14(H14), C2(H2A), C3(H3A), C7(H7A), C8(H8A), C12(H12A),
 C13(H13), C17(H17), C18(H18), C31(H31), C32(H32), C33(H33), C40(H40), C41(H41),
  C45(H45), C46(H46), C50(H50), C51(H51), C55(H55), C56(H56), C68(H68),
 C69(H69), C70(H70)
7.d Idealised Me refined as rotating group:
 C21(H21A,H21B,H21C), C22(H22A,H22B,H22C), C23(H23A,H23B,H23C), C24(H24A,H24B,
 H24C), C25(H25A,H25B,H25C), C26(H26A,H26B,H26C), C58(H58A,H58B,H58C), C59(H59A,
 H59B,H59C), C60(H60A,H60B,H60C), C61(H61A,H61B,H61C), C62(H62A,H62B,H62C),
 C63(H63A,H63B,H63C), C94(H94A,H94B,H94C), C98(H98A,H98B,H98C), C102(H10E,H10F,
 H10G), C106(H10P,H10Q,H10R), C16A(H16A,H16B,H16C), C78(H78A,H78B,H78C),
 C82(H82A,H82B,H82C), C86(H86A,H86B,H86C), C90(H90A,H90B,H90C), C107(H10S,H10T,
 H10U), C110(H11E,H11F,H11G), C5AA(H5AA,H5AB,H5AC), C112(H11B,H11C,H11D),
 C111(H11H,H11I,H11J)
7.e Idealised tetrahedral OH refined as rotating group:
 O7(H7B), O11(H11A), O14(H14C)
;
_olex2_submission_special_instructions 'No special instructions were received'

loop_
_space_group_symop_operation_xyz
'x, y, z'
'-x, y+1/2, -z+1/2'
'-x, -y, -z'
'x, -y-1/2, z-1/2'

loop_
_atom_site_label
_atom_site_type_symbol
_atom_site_fract_x
_atom_site_fract_y
_atom_site_fract_z
_atom_site_U_iso_or_equiv
_atom_site_adp_type
_atom_site_occupancy
_atom_site_site_symmetry_order
_atom_site_calc_flag
_atom_site_refinement_flags_posn
_atom_site_refinement_flags_adp
_atom_site_refinement_flags_occupancy
_atom_site_disorder_assembly
_atom_site_disorder_group
P1 P 0.71553(9) 0.36531(8) 0.30912(10) 0.0439(5) Uani 1 1 d . U . . .
O5 O 0.7158(2) 0.30704(19) 0.2970(2) 0.0470(13) Uani 1 1 d . U . . .
O6 O 0.7592(2) 0.39551(19) 0.2711(2) 0.0481(13) Uani 1 1 d . U . . .
O7 O 0.7270(2) 0.3772(2) 0.3814(2) 0.0543(14) Uani 1 1 d . U . . .
H7B H 0.7449 0.4060 0.3868 0.081 Uiso 1 1 calc GR . . . .
O8 O 0.6517(2) 0.3874(2) 0.2875(3) 0.0478(15) Uani 1 1 d . U . . .
P2 P 0.80160(9) 0.52646(8) 0.28198(10) 0.0460(6) Uani 1 1 d D U . . .
O9 O 0.7934(2) 0.5829(2) 0.2611(3) 0.0621(15) Uani 1 1 d . U . . .
O10 O 0.8224(2) 0.5235(2) 0.3533(3) 0.0587(15) Uani 1 1 d . U . . .
O11 O 0.8512(2) 0.5015(2) 0.2453(2) 0.0533(14) Uani 1 1 d . U . . .
H11A H 0.8726 0.4821 0.2705 0.080 Uiso 1 1 calc GR . . . .
O12 O 0.7449(2) 0.49485(19) 0.2645(3) 0.0503(13) Uani 1 1 d D U . . .
H12B H 0.7502(11) 0.4638(4) 0.268(4) 0.075 Uiso 1 1 d DR . . . .
O1 O 0.9472(2) 0.3309(2) 0.1813(3) 0.0641(16) Uani 1 1 d . U . . .
O2 O 1.0272(3) 0.5239(3) 0.4419(4) 0.114(3) Uani 1 1 d . U . . .
O3 O 0.5304(2) 0.5553(2) 0.2147(3) 0.0657(16) Uani 1 1 d . U . . .
O4 O 0.5752(3) 0.3949(3) 0.5264(3) 0.084(2) Uani 1 1 d . U . . .
N1 N 0.8311(2) 0.2526(2) 0.3012(3) 0.0418(15) Uani 1 1 d . U . . .
H1 H 0.7974 0.2691 0.3033 0.050 Uiso 1 1 calc R . . . .
N2 N 0.7546(2) 0.2580(2) 0.4350(3) 0.0458(15) Uani 1 1 d . U . . .
H2 H 0.7460 0.2879 0.4149 0.055 Uiso 1 1 calc R . . . .
N3 N 0.6329(3) 0.2218(3) 0.3357(3) 0.0516(17) Uani 1 1 d . U . . .
H3 H 0.6582 0.2463 0.3266 0.062 Uiso 1 1 calc R . . . .
N4 N 0.7085(2) 0.2228(2) 0.2067(3) 0.0455(15) Uani 1 1 d . U . . .
H4 H 0.7072 0.2532 0.2268 0.055 Uiso 1 1 calc R . . . .
N5 N 0.8837(3) 0.3669(2) 0.2458(3) 0.0485(15) Uani 1 1 d . U . . .
H5 H 0.8465 0.3742 0.2498 0.058 Uiso 1 1 calc R . . . .
N6 N 0.9174(3) 0.4302(3) 0.3198(3) 0.0527(16) Uani 1 1 d . U . . .
N7 N 0.9398(3) 0.4973(3) 0.3905(3) 0.074(2) Uani 1 1 d . U . . .
H7 H 0.9025 0.5061 0.3820 0.088 Uiso 1 1 calc R . . . .
N8 N 0.8059(3) 0.6482(3) 0.3897(3) 0.0609(18) Uani 1 1 d . U . . .
H8 H 0.8071 0.6188 0.3675 0.073 Uiso 1 1 calc R . . . .
N9 N 0.6829(3) 0.6346(3) 0.2849(3) 0.0489(16) Uani 1 1 d . U . . .
H9 H 0.7152 0.6163 0.2814 0.059 Uiso 1 1 calc R . . . .
N10 N 0.7616(3) 0.6538(3) 0.1583(3) 0.0603(18) Uani 1 1 d . U . . .
H10 H 0.7720 0.6256 0.1813 0.072 Uiso 1 1 calc R . . . .
N11 N 0.8828(3) 0.6718(3) 0.2614(3) 0.0615(18) Uani 1 1 d . U . . .
H11 H 0.8595 0.6444 0.2639 0.074 Uiso 1 1 calc R . . . .
N12 N 0.6139(3) 0.5200(3) 0.2665(3) 0.0510(16) Uani 1 1 d . U . . .
H12 H 0.6506 0.5110 0.2627 0.061 Uiso 1 1 calc R . . . .
N13 N 0.6161(2) 0.4685(3) 0.3578(3) 0.0485(16) Uani 1 1 d . U . . .
N14 N 0.6303(3) 0.4146(3) 0.4444(3) 0.0567(18) Uani 1 1 d . U . . .
H14 H 0.6622 0.4049 0.4271 0.068 Uiso 1 1 calc R . . . .
C1 C 0.8503(3) 0.2330(3) 0.2457(4) 0.0426(17) Uani 1 1 d . U . . .
C2 C 0.9043(3) 0.2100(3) 0.2628(4) 0.054(2) Uani 1 1 d . U . . .
H2A H 0.9284 0.1930 0.2347 0.064 Uiso 1 1 calc R . . . .
C3 C 0.9177(3) 0.2163(3) 0.3296(4) 0.057(2) Uani 1 1 d . U . . .
H3A H 0.9524 0.2041 0.3540 0.068 Uiso 1 1 calc R . . . .
C4 C 0.8723(3) 0.2430(3) 0.3536(4) 0.0441(17) Uani 1 1 d . U . . .
C5 C 0.8643(3) 0.2610(3) 0.4207(4) 0.0470(18) Uani 1 1 d . U . . .
C6 C 0.8106(3) 0.2354(3) 0.4440(3) 0.0435(17) Uani 1 1 d . U . . .
C7 C 0.8056(3) 0.1902(3) 0.4771(4) 0.052(2) Uani 1 1 d . U . . .
H7A H 0.8368 0.1668 0.4911 0.063 Uiso 1 1 calc R . . . .
C8 C 0.7448(3) 0.1839(3) 0.4874(4) 0.0509(19) Uani 1 1 d . U . . .
H8A H 0.7286 0.1548 0.5082 0.061 Uiso 1 1 calc R . . . .
C9 C 0.7144(3) 0.2265(3) 0.4623(3) 0.0410(17) Uani 1 1 d . U . . .
C10 C 0.6488(3) 0.2366(3) 0.4549(4) 0.0498(18) Uani 1 1 d . U . . .
C11 C 0.6203(3) 0.2089(3) 0.3971(4) 0.0485(18) Uani 1 1 d . U . . .
C12 C 0.5789(3) 0.1696(3) 0.3889(4) 0.058(2) Uani 1 1 d . U . . .
H12A H 0.5611 0.1527 0.4225 0.069 Uiso 1 1 calc R . . . .
C13 C 0.5666(3) 0.1580(3) 0.3234(4) 0.060(2) Uani 1 1 d . U . . .
H13 H 0.5397 0.1322 0.3054 0.072 Uiso 1 1 calc R . . . .
C14 C 0.6003(3) 0.1908(3) 0.2906(4) 0.0505(19) Uani 1 1 d . U . . .
C15 C 0.6018(3) 0.1989(3) 0.2201(4) 0.0538(19) Uani 1 1 d . U . . .
C16 C 0.6622(3) 0.1881(3) 0.1977(4) 0.0469(18) Uani 1 1 d . U . . .
C17 C 0.6827(4) 0.1456(4) 0.1653(4) 0.062(2) Uani 1 1 d . U . . .
H17 H 0.6608 0.1149 0.1524 0.074 Uiso 1 1 calc R . . . .
C18 C 0.7415(4) 0.1557(3) 0.1543(4) 0.061(2) Uani 1 1 d . U . . .
H18 H 0.7661 0.1329 0.1328 0.074 Uiso 1 1 calc R . . . .
C19 C 0.7572(3) 0.2041(3) 0.1804(4) 0.0461(18) Uani 1 1 d . U . . .
C20 C 0.8140(3) 0.2359(3) 0.1811(4) 0.0435(17) Uani 1 1 d . U . . .
C21 C 0.9189(3) 0.2452(4) 0.4646(4) 0.062(2) Uani 1 1 d . U . . .
H21A H 0.9146 0.2568 0.5085 0.093 Uiso 1 1 calc GR . . . .
H21B H 0.9538 0.2618 0.4497 0.093 Uiso 1 1 calc GR . . . .
H21C H 0.9234 0.2067 0.4640 0.093 Uiso 1 1 calc GR . . . .
C22 C 0.8594(3) 0.3219(3) 0.4232(4) 0.050(2) Uani 1 1 d . U . . .
H22A H 0.8278 0.3338 0.3913 0.074 Uiso 1 1 calc GR . . . .
H22B H 0.8968 0.3377 0.4138 0.074 Uiso 1 1 calc GR . . . .
H22C H 0.8506 0.3328 0.4660 0.074 Uiso 1 1 calc GR . . . .
C23 C 0.6237(4) 0.2134(4) 0.5150(4) 0.061(2) Uani 1 1 d . U . . .
H23A H 0.5813 0.2203 0.5126 0.091 Uiso 1 1 calc GR . . . .
H23B H 0.6433 0.2300 0.5537 0.091 Uiso 1 1 calc GR . . . .
H23C H 0.6307 0.1752 0.5168 0.091 Uiso 1 1 calc GR . . . .
C24 C 0.5580(3) 0.1620(4) 0.1828(4) 0.067(2) Uani 1 1 d . U . . .
H24A H 0.5693 0.1253 0.1922 0.101 Uiso 1 1 calc GR . . . .
H24B H 0.5581 0.1687 0.1368 0.101 Uiso 1 1 calc GR . . . .
H24C H 0.5184 0.1684 0.1956 0.101 Uiso 1 1 calc GR . . . .
C25 C 0.5835(4) 0.2559(4) 0.2018(4) 0.063(2) Uani 1 1 d . U . . .
H25A H 0.5429 0.2620 0.2116 0.095 Uiso 1 1 calc GR . . . .
H25B H 0.5859 0.2612 0.1558 0.095 Uiso 1 1 calc GR . . . .
H25C H 0.6099 0.2807 0.2262 0.095 Uiso 1 1 calc GR . . . .
C26 C 0.8505(3) 0.2124(3) 0.1288(4) 0.057(2) Uani 1 1 d . U . . .
H26A H 0.8881 0.2311 0.1294 0.086 Uiso 1 1 calc GR . . . .
H26B H 0.8284 0.2163 0.0866 0.086 Uiso 1 1 calc GR . . . .
H26C H 0.8580 0.1749 0.1377 0.086 Uiso 1 1 calc GR . . . .
C27 C 0.7959(3) 0.2935(3) 0.1628(4) 0.0471(19) Uani 1 1 d . U . . .
H27A H 0.7643 0.2923 0.1269 0.057 Uiso 1 1 calc R . . . .
H27B H 0.7791 0.3099 0.1998 0.057 Uiso 1 1 calc R . . . .
C28 C 0.8455(3) 0.3295(3) 0.1432(4) 0.055(2) Uani 1 1 d . U . . .
H28A H 0.8612 0.3135 0.1054 0.066 Uiso 1 1 calc R . . . .
H28B H 0.8275 0.3637 0.1291 0.066 Uiso 1 1 calc R . . . .
C29 C 0.8961(4) 0.3409(3) 0.1912(4) 0.0498(19) Uani 1 1 d . U . . .
C30 C 0.9258(3) 0.3827(3) 0.2959(4) 0.0488(18) Uani 1 1 d . U . . .
C31 C 0.9727(3) 0.3511(3) 0.3192(4) 0.058(2) Uani 1 1 d . U . . .
H31 H 0.9782 0.3172 0.3012 0.070 Uiso 1 1 calc R . . . .
C32 C 1.0105(4) 0.3695(4) 0.3684(4) 0.064(2) Uani 1 1 d . U . . .
H32 H 1.0424 0.3479 0.3855 0.076 Uiso 1 1 calc R . . . .
C33 C 1.0034(4) 0.4189(4) 0.3938(4) 0.065(2) Uani 1 1 d . U . . .
H33 H 1.0305 0.4321 0.4274 0.078 Uiso 1 1 calc R . . . .
C34 C 0.9554(4) 0.4489(4) 0.3688(4) 0.058(2) Uani 1 1 d . U . . .
C35 C 0.9750(5) 0.5338(4) 0.4239(5) 0.084(3) Uani 1 1 d . U . . .
C36 C 0.9435(5) 0.5849(4) 0.4362(5) 0.088(3) Uani 1 1 d . U . . .
H36A H 0.9053 0.5772 0.4526 0.105 Uiso 1 1 calc R . . . .
H36B H 0.9676 0.6060 0.4688 0.105 Uiso 1 1 calc R . . . .
C37 C 0.9338(4) 0.6150(4) 0.3757(5) 0.077(3) Uani 1 1 d . U . . .
H37A H 0.9033 0.5963 0.3471 0.093 Uiso 1 1 calc R . . . .
H37B H 0.9708 0.6141 0.3547 0.093 Uiso 1 1 calc R . . . .
C38 C 0.9145(4) 0.6735(4) 0.3807(5) 0.067(2) Uani 1 1 d . U . . .
C39 C 0.8548(4) 0.6813(4) 0.4038(4) 0.066(2) Uani 1 1 d . U . . .
C40 C 0.8323(5) 0.7219(4) 0.4387(5) 0.093(3) Uani 1 1 d . U . . .
H40 H 0.8540 0.7517 0.4554 0.112 Uiso 1 1 calc R . . . .
C41 C 0.7732(5) 0.7125(4) 0.4455(5) 0.087(3) Uani 1 1 d . U . . .
H41 H 0.7486 0.7344 0.4683 0.105 Uiso 1 1 calc R . . . .
C42 C 0.7560(4) 0.6666(4) 0.4140(4) 0.062(2) Uani 1 1 d . U . . .
C43 C 0.6973(4) 0.6381(4) 0.4063(4) 0.061(2) Uani 1 1 d . U . . .
C44 C 0.6637(3) 0.6515(3) 0.3427(4) 0.054(2) Uani 1 1 d . U . . .
C45 C 0.6127(3) 0.6782(3) 0.3276(4) 0.059(2) Uani 1 1 d . U . . .
H45 H 0.5893 0.6940 0.3574 0.071 Uiso 1 1 calc R . . . .
C46 C 0.5999(4) 0.6785(3) 0.2594(4) 0.061(2) Uani 1 1 d . U . . .
H46 H 0.5670 0.6950 0.2361 0.074 Uiso 1 1 calc R . . . .
C47 C 0.6435(3) 0.6510(3) 0.2334(4) 0.0462(18) Uani 1 1 d . U . . .
C48 C 0.6525(3) 0.6391(3) 0.1638(4) 0.0506(18) Uani 1 1 d . U . . .
C49 C 0.7047(3) 0.6699(3) 0.1436(4) 0.056(2) Uani 1 1 d . U . . .
C50 C 0.7071(4) 0.7148(4) 0.1079(4) 0.073(3) Uani 1 1 d . U . . .
H50 H 0.6744 0.7351 0.0903 0.087 Uiso 1 1 calc R . . . .
C51 C 0.7677(4) 0.7257(4) 0.1019(4) 0.072(3) Uani 1 1 d . U . . .
H51 H 0.7824 0.7549 0.0800 0.087 Uiso 1 1 calc R . . . .
C52 C 0.8008(4) 0.6871(4) 0.1326(4) 0.067(2) Uani 1 1 d . U . . .
C53 C 0.8661(4) 0.6779(4) 0.1413(4) 0.065(2) Uani 1 1 d . U . . .
C54 C 0.8922(4) 0.6967(4) 0.2049(5) 0.063(2) Uani 1 1 d . U . . .
C55 C 0.9300(4) 0.7385(4) 0.2228(5) 0.077(3) Uani 1 1 d . U . . .
H55 H 0.9436 0.7640 0.1945 0.093 Uiso 1 1 calc R . . . .
C56 C 0.9446(4) 0.7370(4) 0.2886(5) 0.077(3) Uani 1 1 d . U . . .
H56 H 0.9707 0.7606 0.3125 0.092 Uiso 1 1 calc R . . . .
C57 C 0.9147(4) 0.6950(4) 0.3138(5) 0.065(2) Uani 1 1 d . U . . .
C58 C 0.9603(4) 0.7045(4) 0.4270(5) 0.097(3) Uani 1 1 d . U . . .
H58A H 0.9545 0.7425 0.4204 0.146 Uiso 1 1 calc GR . . . .
H58B H 1.0003 0.6949 0.4180 0.146 Uiso 1 1 calc GR . . . .
H58C H 0.9549 0.6955 0.4715 0.146 Uiso 1 1 calc GR . . . .
C59 C 0.6606(4) 0.6577(4) 0.4599(4) 0.083(3) Uani 1 1 d . U . . .
H59A H 0.6554 0.6960 0.4565 0.124 Uiso 1 1 calc GR . . . .
H59B H 0.6811 0.6489 0.5019 0.124 Uiso 1 1 calc GR . . . .
H59C H 0.6219 0.6405 0.4552 0.124 Uiso 1 1 calc GR . . . .
C60 C 0.7060(4) 0.5793(3) 0.4150(4) 0.060(2) Uani 1 1 d . U . . .
H60A H 0.6681 0.5626 0.4208 0.090 Uiso 1 1 calc GR . . . .
H60B H 0.7339 0.5726 0.4529 0.090 Uiso 1 1 calc GR . . . .
H60C H 0.7216 0.5645 0.3770 0.090 Uiso 1 1 calc GR . . . .
C61 C 0.5966(3) 0.6567(3) 0.1217(4) 0.060(2) Uani 1 1 d . U . . .
H61A H 0.5620 0.6391 0.1363 0.090 Uiso 1 1 calc GR . . . .
H61B H 0.6001 0.6471 0.0769 0.090 Uiso 1 1 calc GR . . . .
H61C H 0.5920 0.6950 0.1250 0.090 Uiso 1 1 calc GR . . . .
C62 C 0.8944(4) 0.7088(5) 0.0896(5) 0.092(3) Uani 1 1 d . U . . .
H62A H 0.8808 0.7455 0.0893 0.138 Uiso 1 1 calc GR . . . .
H62B H 0.8832 0.6928 0.0476 0.138 Uiso 1 1 calc GR . . . .
H62C H 0.9374 0.7079 0.0989 0.138 Uiso 1 1 calc GR . . . .
C63 C 0.8810(4) 0.6195(4) 0.1332(5) 0.078(3) Uani 1 1 d . U . . .
H63A H 0.9238 0.6147 0.1398 0.117 Uiso 1 1 calc GR . . . .
H63B H 0.8664 0.6080 0.0898 0.117 Uiso 1 1 calc GR . . . .
H63C H 0.8622 0.5984 0.1647 0.117 Uiso 1 1 calc GR . . . .
C64 C 0.6646(3) 0.5799(3) 0.1537(4) 0.0512(19) Uani 1 1 d . U . . .
H64A H 0.6806 0.5759 0.1118 0.061 Uiso 1 1 calc R . . . .
H64B H 0.6960 0.5687 0.1872 0.061 Uiso 1 1 calc R . . . .
C65 C 0.6131(3) 0.5416(4) 0.1553(4) 0.059(2) Uani 1 1 d . U . . .
H65A H 0.5838 0.5499 0.1186 0.070 Uiso 1 1 calc R . . . .
H65B H 0.6279 0.5055 0.1484 0.070 Uiso 1 1 calc R . . . .
C66 C 0.5823(4) 0.5409(3) 0.2138(4) 0.053(2) Uani 1 1 d . U . . .
C67 C 0.5927(3) 0.5115(3) 0.3262(4) 0.053(2) Uani 1 1 d . U . . .
C68 C 0.5519(3) 0.5441(3) 0.3522(4) 0.062(2) Uani 1 1 d . U . . .
H68 H 0.5353 0.5736 0.3289 0.074 Uiso 1 1 calc R . . . .
C69 C 0.5363(4) 0.5326(4) 0.4124(4) 0.067(2) Uani 1 1 d . U . . .
H69 H 0.5083 0.5541 0.4308 0.081 Uiso 1 1 calc R . . . .
C70 C 0.5613(4) 0.4898(4) 0.4463(5) 0.067(2) Uani 1 1 d . U . . .
H70 H 0.5512 0.4819 0.4882 0.080 Uiso 1 1 calc R . . . .
C71 C 0.6015(3) 0.4588(3) 0.4178(4) 0.055(2) Uani 1 1 d . U . . .
C72 C 0.6153(4) 0.3840(4) 0.4948(4) 0.058(2) Uani 1 1 d . U . . .
C73 C 0.6503(4) 0.3329(3) 0.5031(4) 0.059(2) Uani 1 1 d . U . . .
H73A H 0.6430 0.3159 0.5441 0.071 Uiso 1 1 calc R . . . .
H73B H 0.6930 0.3406 0.5044 0.071 Uiso 1 1 calc R . . . .
C74 C 0.6316(3) 0.2954(3) 0.4469(4) 0.0504(19) Uani 1 1 d . U . . .
H74A H 0.6485 0.3090 0.4084 0.060 Uiso 1 1 calc R . . . .
H74B H 0.5881 0.2974 0.4380 0.060 Uiso 1 1 calc R . . . .
N16 N 1.1020(2) 0.4176(2) 0.1635(2) 0.0709(19) Uani 1 1 d D U . . .
C91 C 1.0536(3) 0.3907(3) 0.1201(3) 0.067(2) Uani 1 1 d D U . . .
H91A H 1.0682 0.3555 0.1088 0.080 Uiso 1 1 calc R . . . .
H91B H 1.0196 0.3851 0.1452 0.080 Uiso 1 1 calc R . . . .
C92 C 1.0315(3) 0.4187(3) 0.0586(3) 0.070(2) Uani 1 1 d D U . . .
H92A H 1.0112 0.4517 0.0690 0.084 Uiso 1 1 calc R . . . .
H92B H 1.0654 0.4283 0.0349 0.084 Uiso 1 1 calc R . . . .
C93 C 0.9895(4) 0.3842(4) 0.0169(4) 0.081(3) Uani 1 1 d D U . . .
H93A H 1.0104 0.3521 0.0046 0.097 Uiso 1 1 calc R . . . .
H93B H 0.9567 0.3731 0.0414 0.097 Uiso 1 1 calc R . . . .
C94 C 0.9648(4) 0.4130(4) -0.0430(4) 0.089(3) Uani 1 1 d D U . . .
H94A H 0.9406 0.4427 -0.0311 0.134 Uiso 1 1 calc GR . . . .
H94B H 0.9405 0.3888 -0.0708 0.134 Uiso 1 1 calc GR . . . .
H94C H 0.9972 0.4263 -0.0658 0.134 Uiso 1 1 calc GR . . . .
C95 C 1.1146(4) 0.3843(4) 0.2229(4) 0.076(2) Uani 1 1 d D U . . .
H95A H 1.1303 0.3500 0.2096 0.091 Uiso 1 1 calc R . . . .
H95B H 1.0764 0.3769 0.2398 0.091 Uiso 1 1 calc R . . . .
C96 C 1.1562(4) 0.4051(4) 0.2776(4) 0.100(3) Uani 1 1 d D U . . .
H96A H 1.1947 0.4131 0.2619 0.120 Uiso 1 1 calc R . . . .
H96B H 1.1402 0.4383 0.2937 0.120 Uiso 1 1 calc R . . . .
C97 C 1.1650(5) 0.3659(4) 0.3316(4) 0.102(3) Uani 1 1 d D U . . .
H97A H 1.1260 0.3539 0.3427 0.122 Uiso 1 1 calc R . . . .
H97B H 1.1860 0.3347 0.3168 0.122 Uiso 1 1 calc R . . . .
C98 C 1.1991(8) 0.3875(6) 0.3905(5) 0.193(7) Uani 1 1 d D U . . .
H98A H 1.2404 0.3921 0.3826 0.289 Uiso 1 1 calc GR . . . .
H98B H 1.1967 0.3628 0.4262 0.289 Uiso 1 1 calc GR . . . .
H98C H 1.1825 0.4216 0.4013 0.289 Uiso 1 1 calc GR . . . .
C99 C 1.0820(4) 0.4724(3) 0.1821(5) 0.081(3) Uani 1 1 d D U . . .
H99A H 1.1152 0.4896 0.2084 0.097 Uiso 1 1 calc R . . . .
H99B H 1.0739 0.4935 0.1425 0.097 Uiso 1 1 calc R . . . .
C100 C 1.0283(4) 0.4749(3) 0.2188(5) 0.093(3) Uani 1 1 d D U . . .
H10A H 0.9967 0.4528 0.1967 0.112 Uiso 1 1 calc R . . . .
H10B H 1.0383 0.4601 0.2622 0.112 Uiso 1 1 calc R . . . .
C101 C 1.0059(5) 0.5301(4) 0.2245(6) 0.133(4) Uani 1 1 d D U . . .
H10C H 0.9938 0.5441 0.1810 0.160 Uiso 1 1 calc R . . . .
H10D H 0.9707 0.5296 0.2485 0.160 Uiso 1 1 calc R . . . .
C102 C 1.0510(7) 0.5661(5) 0.2578(9) 0.202(7) Uani 1 1 d D U . . .
H10E H 1.0323 0.5995 0.2680 0.303 Uiso 1 1 calc GR . . . .
H10F H 1.0820 0.5731 0.2297 0.303 Uiso 1 1 calc GR . . . .
H10G H 1.0683 0.5494 0.2975 0.303 Uiso 1 1 calc GR . . . .
C103 C 1.1565(4) 0.4264(4) 0.1307(5) 0.089(3) Uani 1 1 d D U . . .
H10H H 1.1883 0.4319 0.1637 0.107 Uiso 0.45 1 d R . P A 1
H10I H 1.1504 0.4592 0.1082 0.107 Uiso 0.45 1 d R . P A 1
H10J H 1.1875 0.4403 0.1602 0.107 Uiso 0.55 1 d R . P B 2
H10K H 1.1483 0.4509 0.0960 0.107 Uiso 0.55 1 d R . P B 2
C104 C 1.1777(7) 0.3888(6) 0.0841(9) 0.067(5) Uani 0.45 1 d D U P C 1
H10L H 1.1470 0.3840 0.0477 0.080 Uiso 0.45 1 calc R . P C 1
H10M H 1.1852 0.3540 0.1050 0.080 Uiso 0.45 1 calc R . P C 1
C105 C 1.2341(8) 0.4087(7) 0.0591(11) 0.072(6) Uani 0.45 1 d D U P C 1
H10N H 1.2250 0.4400 0.0316 0.086 Uiso 0.45 1 calc R . P C 1
H10O H 1.2623 0.4196 0.0957 0.086 Uiso 0.45 1 calc R . P C 1
C106 C 1.2618(8) 0.3670(9) 0.0213(10) 0.085(6) Uani 0.45 1 d D U P C 1
H10P H 1.2648 0.3341 0.0458 0.127 Uiso 0.45 1 calc GR . P C 1
H10Q H 1.3013 0.3785 0.0125 0.127 Uiso 0.45 1 calc GR . P C 1
H10R H 1.2374 0.3613 -0.0194 0.127 Uiso 0.45 1 calc GR . P C 1
C14A C 1.1759(7) 0.3684(8) 0.1026(9) 0.073(5) Uani 0.55 1 d D U P C 2
H14A H 1.1753 0.3415 0.1369 0.087 Uiso 0.55 1 calc R . P C 2
H14B H 1.1468 0.3577 0.0667 0.087 Uiso 0.55 1 calc R . P C 2
C15A C 1.2381(7) 0.3697(9) 0.0790(9) 0.091(5) Uani 0.55 1 d D U P C 2
H15A H 1.2671 0.3801 0.1151 0.109 Uiso 0.55 1 calc R . P C 2
H15B H 1.2484 0.3337 0.0654 0.109 Uiso 0.55 1 calc R . P C 2
C16A C 1.2429(11) 0.4069(10) 0.0245(11) 0.119(8) Uani 0.55 1 d D U P C 2
H16A H 1.2363 0.4431 0.0387 0.178 Uiso 0.55 1 calc GR . P C 2
H16B H 1.2132 0.3979 -0.0109 0.178 Uiso 0.55 1 calc GR . P C 2
H16C H 1.2823 0.4042 0.0099 0.178 Uiso 0.55 1 calc GR . P C 2
N15 N 0.4207(4) 0.4253(3) 0.1979(4) 0.143(3) Uani 1 1 d D U . . .
C75 C 0.3955(5) 0.3794(5) 0.1558(6) 0.127(4) Uani 1 1 d D U . . .
H75A H 0.3773 0.3538 0.1835 0.152 Uiso 1 1 calc R . . . .
H75B H 0.3638 0.3934 0.1247 0.152 Uiso 1 1 calc R . . . .
C76 C 0.4390(4) 0.3500(4) 0.1189(5) 0.114(4) Uani 1 1 d D U . . .
H76A H 0.4592 0.3754 0.0927 0.137 Uiso 1 1 calc R . . . .
H76B H 0.4693 0.3332 0.1496 0.137 Uiso 1 1 calc R . . . .
C77 C 0.4090(4) 0.3083(4) 0.0758(5) 0.105(3) Uani 1 1 d D U . . .
H77A H 0.3871 0.2841 0.1020 0.126 Uiso 1 1 calc R . . . .
H77B H 0.3800 0.3255 0.0441 0.126 Uiso 1 1 calc R . . . .
C78 C 0.4513(4) 0.2765(4) 0.0408(5) 0.109(4) Uani 1 1 d D U . . .
H78A H 0.4765 0.3004 0.0189 0.163 Uiso 1 1 calc GR . . . .
H78B H 0.4292 0.2538 0.0091 0.163 Uiso 1 1 calc GR . . . .
H78C H 0.4759 0.2546 0.0714 0.163 Uiso 1 1 calc GR . . . .
C79 C 0.4684(5) 0.4058(5) 0.2488(6) 0.136(4) Uani 1 1 d D U . . .
H79A H 0.5034 0.3955 0.2273 0.164 Uiso 1 1 calc R . . . .
H79B H 0.4801 0.4354 0.2781 0.164 Uiso 1 1 calc R . . . .
C80 C 0.4509(6) 0.3595(5) 0.2886(5) 0.150(5) Uani 1 1 d D U . . .
H80A H 0.4093 0.3637 0.2971 0.180 Uiso 1 1 calc R . . . .
H80B H 0.4541 0.3265 0.2639 0.180 Uiso 1 1 calc R . . . .
C81 C 0.4888(6) 0.3550(6) 0.3513(6) 0.164(5) Uani 1 1 d D U . . .
H81A H 0.4918 0.3900 0.3724 0.197 Uiso 1 1 calc R . . . .
H81B H 0.5290 0.3440 0.3430 0.197 Uiso 1 1 calc R . . . .
C82 C 0.4643(7) 0.3155(7) 0.3960(7) 0.213(8) Uani 1 1 d D U . . .
H82A H 0.4227 0.3234 0.3995 0.319 Uiso 1 1 calc GR . . . .
H82B H 0.4865 0.3178 0.4384 0.319 Uiso 1 1 calc GR . . . .
H82C H 0.4679 0.2798 0.3788 0.319 Uiso 1 1 calc GR . . . .
C83 C 0.4497(6) 0.4658(6) 0.1572(7) 0.167(5) Uani 1 1 d D U . . .
H83A H 0.4647 0.4952 0.1854 0.201 Uiso 1 1 calc R . . . .
H83B H 0.4841 0.4490 0.1402 0.201 Uiso 1 1 calc R . . . .
C84 C 0.4102(6) 0.4888(7) 0.1013(7) 0.192(6) Uani 1 1 d D U . . .
H84A H 0.3919 0.4596 0.0748 0.230 Uiso 1 1 calc R . . . .
H84B H 0.3781 0.5094 0.1180 0.230 Uiso 1 1 calc R . . . .
C85 C 0.4444(7) 0.5240(7) 0.0600(8) 0.206(7) Uani 1 1 d D U . . .
H85A H 0.4752 0.5030 0.0415 0.248 Uiso 1 1 calc R . . . .
H85B H 0.4642 0.5522 0.0868 0.248 Uiso 1 1 calc R . . . .
C86 C 0.4036(9) 0.5486(8) 0.0061(8) 0.259(10) Uani 1 1 d D U . . .
H86A H 0.3958 0.5230 -0.0287 0.389 Uiso 1 1 calc GR . . . .
H86B H 0.4225 0.5800 -0.0101 0.389 Uiso 1 1 calc GR . . . .
H86C H 0.3664 0.5587 0.0224 0.389 Uiso 1 1 calc GR . . . .
C87 C 0.3689(6) 0.4483(7) 0.2290(8) 0.185(6) Uani 1 1 d D U . . .
H87A H 0.3420 0.4651 0.1949 0.221 Uiso 1 1 calc R . . . .
H87B H 0.3472 0.4187 0.2466 0.221 Uiso 1 1 calc R . . . .
C88 C 0.3827(7) 0.4885(7) 0.2821(8) 0.241(8) Uani 1 1 d D U . . .
H88A H 0.4161 0.4758 0.3119 0.289 Uiso 1 1 calc R . . . .
H88B H 0.3945 0.5223 0.2634 0.289 Uiso 1 1 calc R . . . .
C89 C 0.3296(8) 0.4976(9) 0.3187(9) 0.294(10) Uani 1 1 d D U . . .
H89A H 0.3196 0.5356 0.3172 0.353 Uiso 1 1 calc R . . . .
H89B H 0.2956 0.4779 0.2974 0.353 Uiso 1 1 calc R . . . .
C90 C 0.3399(12) 0.4805(13) 0.3874(10) 0.346(13) Uani 1 1 d D U . . .
H90A H 0.3812 0.4869 0.4035 0.519 Uiso 1 1 calc GR . . . .
H90B H 0.3312 0.4427 0.3905 0.519 Uiso 1 1 calc GR . . . .
H90C H 0.3141 0.5006 0.4131 0.519 Uiso 1 1 calc GR . . . .
O13 O 0.7861(4) 0.4537(3) 0.4293(4) 0.094(2) Uani 1 1 d D U . . .
C107 C 0.7578(5) 0.7497(4) 0.2752(5) 0.099(3) Uani 1 1 d . U . . .
H10S H 0.7587 0.7342 0.2325 0.149 Uiso 1 1 calc GR . . . .
H10T H 0.7334 0.7279 0.3006 0.149 Uiso 1 1 calc GR . . . .
H10U H 0.7980 0.7515 0.2966 0.149 Uiso 1 1 calc GR . . . .
N19 N 0.7588(10) 0.0292(8) 0.3385(12) 0.282(9) Uani 1 1 d . U . . .
C108 C 0.7339(5) 0.8011(6) 0.2693(6) 0.101(4) Uani 1 1 d . U . . .
N17 N 0.7174(6) 0.8429(5) 0.2647(8) 0.173(5) Uani 1 1 d . U . . .
C110 C 0.7876(6) 0.4834(6) 0.0991(6) 0.127(4) Uani 1 1 d . U . . .
H11E H 0.7862 0.4593 0.1355 0.191 Uiso 1 1 calc GR . . . .
H11F H 0.7599 0.4714 0.0633 0.191 Uiso 1 1 calc GR . . . .
H11G H 0.7767 0.5190 0.1119 0.191 Uiso 1 1 calc GR . . . .
C109 C 0.8449(9) 0.4842(7) 0.0800(8) 0.159(6) Uani 1 1 d . U . . .
N18 N 0.8934(8) 0.4832(8) 0.0726(10) 0.242(8) Uani 1 1 d . U . . .
O1AA O 0.8591(6) 0.4404(6) 0.5313(7) 0.207(5) Uani 1 1 d . U . . .
C5AA C 0.8344(12) 0.4647(12) 0.5853(13) 0.298(13) Uani 1 1 d . U . . .
H5AA H 0.8644 0.4658 0.6222 0.447 Uiso 1 1 calc GR . . . .
H5AB H 0.8006 0.4440 0.5964 0.447 Uiso 1 1 calc GR . . . .
H5AC H 0.8216 0.5007 0.5739 0.447 Uiso 1 1 calc GR . . . .
C112 C 0.7581(6) 0.1304(5) 0.3267(6) 0.121(4) Uani 1 1 d . U . . .
H11B H 0.7518 0.1378 0.2806 0.181 Uiso 1 1 calc GR . . . .
H11C H 0.7950 0.1468 0.3447 0.181 Uiso 1 1 calc GR . . . .
H11D H 0.7252 0.1449 0.3479 0.181 Uiso 1 1 calc GR . . . .
O14 O 0.6617(9) 0.3872(9) 0.1340(12) 0.314(9) Uani 1 1 d . U . . .
H14C H 0.6821 0.4149 0.1359 0.471 Uiso 1 1 calc GR . . . .
C111 C 0.6000(5) 0.3994(4) 0.1555(5) 0.102(4) Uani 1 1 d . U . . .
H11H H 0.5822 0.3667 0.1694 0.153 Uiso 1 1 calc GR . . . .
H11I H 0.5748 0.4146 0.1196 0.153 Uiso 1 1 calc GR . . . .
H11J H 0.6041 0.4246 0.1912 0.153 Uiso 1 1 calc GR . . . .
C113 C 0.7612(8) 0.0759(9) 0.3364(9) 0.177(6) Uani 1 1 d . U . . .
H13A H 0.798(10) 0.479(6) 0.412(5) 0.43(18) Uiso 1 1 d D . . . .
H13B H 0.802(3) 0.453(3) 0.4658(13) 0.05(3) Uiso 1 1 d D . . . .
H8B H 0.643(3) 0.412(3) 0.304(3) 0.02(2) Uiso 1 1 d . . . . .

loop_
_atom_site_aniso_label
_atom_site_aniso_U_11
_atom_site_aniso_U_22
_atom_site_aniso_U_33
_atom_site_aniso_U_23
_atom_site_aniso_U_13
_atom_site_aniso_U_12
P1 0.0446(12) 0.0332(12) 0.0543(13) 0.0003(10) 0.0073(10) 0.0055(9)
O5 0.049(3) 0.030(3) 0.065(3) 0.000(2) 0.018(3) 0.005(2)
O6 0.050(3) 0.036(3) 0.061(3) -0.001(2) 0.018(2) 0.005(2)
O7 0.059(3) 0.047(4) 0.056(3) -0.004(3) 0.003(2) 0.007(3)
O8 0.048(3) 0.041(4) 0.055(4) -0.001(3) 0.007(2) 0.012(3)
P2 0.0457(12) 0.0363(12) 0.0540(14) -0.0030(10) -0.0052(10) 0.0038(10)
O9 0.053(3) 0.032(3) 0.098(4) 0.003(3) -0.012(3) 0.002(2)
O10 0.051(3) 0.057(4) 0.065(3) -0.009(3) -0.006(2) 0.004(3)
O11 0.050(3) 0.049(4) 0.058(3) 0.005(3) -0.005(3) 0.004(2)
O12 0.048(3) 0.027(3) 0.075(4) 0.003(3) 0.002(2) 0.007(2)
O1 0.054(3) 0.054(4) 0.088(4) -0.001(3) 0.028(3) 0.000(3)
O2 0.096(4) 0.079(5) 0.153(7) -0.010(5) -0.057(4) -0.002(4)
O3 0.048(3) 0.056(4) 0.092(4) 0.013(3) 0.003(3) 0.002(3)
O4 0.097(4) 0.079(5) 0.084(4) 0.025(4) 0.049(4) 0.034(4)
N1 0.041(3) 0.041(4) 0.045(3) 0.000(3) 0.007(2) 0.005(3)
N2 0.042(3) 0.042(3) 0.054(4) 0.005(3) 0.009(3) -0.001(2)
N3 0.049(3) 0.056(4) 0.050(3) -0.001(3) 0.005(3) -0.014(3)
N4 0.044(3) 0.038(3) 0.055(4) 0.000(3) 0.007(3) -0.004(2)
N5 0.041(3) 0.042(4) 0.063(3) 0.004(3) 0.010(3) 0.002(3)
N6 0.048(3) 0.047(3) 0.061(4) 0.007(3) -0.002(3) 0.010(3)
N7 0.074(4) 0.065(4) 0.076(5) -0.010(3) -0.022(3) 0.012(3)
N8 0.070(4) 0.048(4) 0.063(4) -0.006(3) -0.007(3) -0.008(3)
N9 0.044(3) 0.046(4) 0.056(3) 0.003(3) 0.001(3) -0.001(3)
N10 0.049(3) 0.057(4) 0.074(4) 0.016(3) 0.002(3) -0.006(3)
N11 0.051(4) 0.056(4) 0.076(4) -0.002(3) -0.002(3) -0.017(3)
N12 0.040(3) 0.055(4) 0.059(3) 0.006(3) 0.009(3) 0.008(3)
N13 0.038(3) 0.046(4) 0.063(3) 0.004(3) 0.013(3) 0.005(3)
N14 0.061(4) 0.052(4) 0.061(4) 0.006(3) 0.025(3) 0.017(3)
C1 0.041(3) 0.036(4) 0.052(3) 0.000(3) 0.008(3) 0.003(3)
C2 0.047(4) 0.055(5) 0.060(4) -0.001(3) 0.009(3) 0.010(3)
C3 0.048(4) 0.063(5) 0.059(4) 0.002(4) 0.003(3) 0.007(3)
C4 0.036(3) 0.043(4) 0.052(3) 0.003(3) 0.001(3) -0.001(3)
C5 0.045(3) 0.048(4) 0.047(4) 0.001(3) 0.002(3) 0.000(3)
C6 0.045(3) 0.041(4) 0.044(4) -0.002(3) 0.000(3) -0.001(3)
C7 0.057(4) 0.047(4) 0.052(4) 0.004(3) 0.003(3) 0.005(3)
C8 0.054(4) 0.048(4) 0.050(4) 0.004(3) 0.005(3) -0.002(3)
C9 0.045(3) 0.044(4) 0.034(4) 0.000(3) 0.006(3) -0.003(3)
C10 0.046(3) 0.054(4) 0.050(4) 0.006(3) 0.010(3) -0.001(3)
C11 0.040(4) 0.053(4) 0.053(3) 0.004(3) 0.008(3) -0.004(3)
C12 0.061(4) 0.054(5) 0.059(4) 0.006(3) 0.009(3) -0.017(4)
C13 0.054(4) 0.058(5) 0.067(4) 0.002(3) 0.005(3) -0.017(4)
C14 0.045(4) 0.053(4) 0.053(3) 0.001(3) 0.002(3) -0.011(3)
C15 0.047(4) 0.059(4) 0.054(4) -0.001(3) 0.000(3) -0.009(3)
C16 0.047(3) 0.047(4) 0.045(4) 0.008(3) 0.000(3) -0.009(3)
C17 0.059(4) 0.056(4) 0.070(5) -0.010(4) 0.005(4) -0.008(3)
C18 0.063(4) 0.053(4) 0.068(5) -0.009(4) 0.010(4) 0.001(3)
C19 0.045(3) 0.044(4) 0.050(4) 0.002(3) 0.007(3) 0.005(3)
C20 0.044(3) 0.040(4) 0.048(4) -0.001(3) 0.011(3) 0.004(3)
C21 0.051(4) 0.073(6) 0.059(5) 0.003(4) -0.005(4) 0.004(4)
C22 0.048(4) 0.050(4) 0.051(5) -0.002(3) 0.013(4) -0.004(3)
C23 0.061(5) 0.066(6) 0.058(5) 0.009(4) 0.017(4) 0.005(4)
C24 0.048(4) 0.082(6) 0.069(5) -0.011(4) -0.002(4) -0.012(4)
C25 0.060(5) 0.070(5) 0.061(5) 0.011(4) 0.009(4) 0.001(4)
C26 0.059(5) 0.058(5) 0.057(5) -0.005(4) 0.012(4) 0.010(4)
C27 0.047(4) 0.044(4) 0.051(4) 0.004(3) 0.007(3) 0.005(3)
C28 0.059(4) 0.048(4) 0.060(4) 0.006(3) 0.017(3) -0.002(3)
C29 0.051(4) 0.038(4) 0.063(4) 0.006(3) 0.017(3) -0.004(3)
C30 0.043(4) 0.041(4) 0.063(4) 0.009(3) 0.006(3) 0.003(3)
C31 0.050(4) 0.053(4) 0.071(5) 0.006(4) 0.005(3) 0.011(3)
C32 0.050(4) 0.067(5) 0.072(5) 0.011(4) 0.002(4) 0.009(4)
C33 0.059(4) 0.060(4) 0.073(5) 0.007(4) -0.009(4) 0.006(3)
C34 0.056(4) 0.057(4) 0.059(4) 0.006(3) -0.005(3) 0.004(3)
C35 0.091(5) 0.075(5) 0.079(6) -0.005(4) -0.029(4) 0.002(4)
C36 0.104(6) 0.074(5) 0.081(5) -0.008(4) -0.014(5) -0.002(4)
C37 0.084(5) 0.059(4) 0.084(5) -0.009(4) -0.019(4) -0.007(4)
C38 0.061(4) 0.052(4) 0.085(4) -0.013(3) -0.013(3) -0.012(3)
C39 0.074(4) 0.054(5) 0.067(5) -0.007(4) -0.009(3) -0.012(3)
C40 0.097(5) 0.076(5) 0.103(6) -0.028(5) -0.003(4) -0.009(4)
C41 0.101(5) 0.075(5) 0.084(6) -0.020(4) 0.000(4) -0.006(4)
C42 0.074(4) 0.055(4) 0.056(5) -0.002(4) -0.004(3) 0.003(3)
C43 0.067(4) 0.060(4) 0.056(4) -0.002(3) 0.003(3) 0.009(3)
C44 0.055(4) 0.051(5) 0.055(3) 0.001(3) 0.004(3) 0.001(3)
C45 0.055(4) 0.056(5) 0.067(4) -0.001(4) 0.005(3) 0.004(4)
C46 0.056(4) 0.058(5) 0.070(4) 0.003(4) 0.001(3) 0.009(4)
C47 0.042(4) 0.041(4) 0.055(3) 0.008(3) 0.001(3) -0.006(3)
C48 0.048(3) 0.051(4) 0.052(4) 0.008(3) -0.001(3) 0.000(3)
C49 0.052(3) 0.058(4) 0.058(4) 0.014(4) 0.002(3) -0.001(3)
C50 0.062(4) 0.069(5) 0.087(6) 0.026(4) 0.004(4) -0.006(4)
C51 0.070(4) 0.065(5) 0.083(6) 0.019(4) 0.008(4) -0.008(4)
C52 0.058(3) 0.065(5) 0.078(5) 0.015(4) 0.010(3) -0.010(3)
C53 0.056(4) 0.061(5) 0.078(4) -0.001(4) 0.010(3) -0.010(3)
C54 0.049(4) 0.057(5) 0.084(4) 0.002(3) 0.009(3) -0.005(3)
C55 0.063(5) 0.067(5) 0.102(5) 0.000(4) 0.007(4) -0.017(4)
C56 0.055(5) 0.066(5) 0.109(5) -0.006(4) 0.006(4) -0.018(4)
C57 0.049(4) 0.059(5) 0.086(4) -0.009(3) -0.003(3) -0.009(4)
C58 0.088(6) 0.074(7) 0.119(7) -0.022(6) -0.037(5) -0.025(5)
C59 0.093(6) 0.091(7) 0.065(5) -0.004(5) 0.013(5) 0.012(5)
C60 0.062(5) 0.062(5) 0.056(5) 0.004(4) 0.004(4) 0.005(4)
C61 0.052(4) 0.056(5) 0.068(5) 0.010(4) -0.011(4) 0.001(4)
C62 0.070(6) 0.105(7) 0.103(6) 0.011(5) 0.023(5) -0.016(5)
C63 0.066(5) 0.071(5) 0.097(7) -0.009(5) 0.009(5) 0.001(4)
C64 0.047(4) 0.054(4) 0.052(4) 0.005(3) 0.000(3) -0.001(3)
C65 0.050(4) 0.057(5) 0.067(4) 0.005(4) 0.000(3) -0.002(3)
C66 0.047(4) 0.045(5) 0.067(4) 0.007(3) 0.003(3) -0.002(3)
C67 0.044(4) 0.048(4) 0.068(4) 0.005(3) 0.012(3) 0.009(3)
C68 0.054(4) 0.052(5) 0.082(5) 0.005(4) 0.017(4) 0.009(4)
C69 0.061(5) 0.057(5) 0.088(5) 0.006(4) 0.026(4) 0.016(4)
C70 0.068(5) 0.058(5) 0.079(5) 0.008(4) 0.031(4) 0.018(4)
C71 0.050(4) 0.051(4) 0.068(4) 0.007(3) 0.020(3) 0.009(3)
C72 0.066(4) 0.058(4) 0.053(4) 0.001(3) 0.015(4) 0.014(3)
C73 0.068(5) 0.057(4) 0.052(4) 0.003(3) 0.005(4) 0.012(3)
C74 0.053(4) 0.051(4) 0.048(4) 0.007(3) 0.010(3) 0.004(3)
N16 0.061(4) 0.067(4) 0.087(4) -0.006(3) 0.015(3) -0.013(3)
C91 0.060(4) 0.062(5) 0.080(4) -0.011(4) 0.013(3) -0.009(4)
C92 0.066(5) 0.065(5) 0.081(5) -0.004(4) 0.017(4) -0.005(4)
C93 0.082(5) 0.077(6) 0.083(5) -0.004(4) 0.008(4) -0.012(4)
C94 0.094(7) 0.086(7) 0.087(6) 0.003(5) 0.011(5) -0.007(6)
C95 0.065(5) 0.073(5) 0.091(5) -0.005(4) 0.015(4) -0.003(4)
C96 0.093(6) 0.093(6) 0.111(5) -0.010(5) -0.003(5) -0.005(5)
C97 0.089(6) 0.103(7) 0.112(6) -0.004(5) 0.003(5) 0.006(5)
C98 0.252(14) 0.153(12) 0.155(9) 0.003(8) -0.071(9) -0.022(11)
C99 0.097(5) 0.064(5) 0.083(6) 0.000(4) 0.013(4) -0.003(4)
C100 0.099(6) 0.089(6) 0.094(6) 0.000(5) 0.024(5) 0.011(5)
C101 0.154(8) 0.105(7) 0.145(8) 0.007(6) 0.042(6) 0.023(6)
C102 0.209(12) 0.168(11) 0.240(14) -0.061(10) 0.076(10) -0.028(9)
C103 0.070(4) 0.101(6) 0.097(6) -0.015(4) 0.017(4) -0.022(4)
C104 0.058(7) 0.074(9) 0.068(8) 0.008(7) 0.003(6) -0.006(6)
C105 0.064(7) 0.081(9) 0.072(9) 0.008(7) 0.010(7) -0.008(6)
C106 0.073(10) 0.106(12) 0.074(11) -0.004(10) 0.001(9) 0.009(9)
C14A 0.069(7) 0.085(7) 0.063(8) 0.010(6) 0.004(6) -0.003(5)
C15A 0.080(7) 0.101(9) 0.093(8) 0.007(7) 0.016(6) 0.001(6)
C16A 0.119(13) 0.133(14) 0.105(12) 0.023(11) 0.018(10) -0.019(11)
N15 0.132(6) 0.124(6) 0.166(6) -0.006(5) -0.017(5) -0.018(5)
C75 0.114(6) 0.117(7) 0.144(7) 0.001(5) -0.009(5) -0.016(5)
C76 0.103(6) 0.109(6) 0.127(7) 0.018(5) -0.001(5) -0.027(5)
C77 0.093(6) 0.103(6) 0.117(7) 0.020(5) 0.004(5) -0.020(5)
C78 0.092(7) 0.121(8) 0.110(8) 0.038(6) 0.001(6) -0.006(6)
C79 0.123(7) 0.136(7) 0.146(7) -0.004(6) -0.009(5) -0.018(6)
C80 0.140(8) 0.145(8) 0.166(7) 0.009(6) 0.013(6) -0.017(6)
C81 0.143(8) 0.172(9) 0.175(8) 0.014(7) -0.002(6) -0.008(7)
C82 0.186(13) 0.223(14) 0.228(12) 0.061(11) 0.019(10) -0.017(11)
C83 0.160(8) 0.151(8) 0.184(8) 0.012(6) -0.016(6) -0.027(6)
C84 0.191(9) 0.183(10) 0.192(8) 0.012(7) -0.024(7) -0.010(7)
C85 0.216(10) 0.194(10) 0.205(9) 0.015(8) -0.002(7) -0.001(8)
C86 0.297(16) 0.234(16) 0.234(13) 0.021(12) -0.033(11) 0.025(13)
C87 0.165(8) 0.175(9) 0.210(9) -0.018(7) 0.003(6) -0.003(6)
C88 0.237(11) 0.224(11) 0.256(10) -0.046(8) -0.001(7) -0.007(8)
C89 0.302(12) 0.278(14) 0.304(12) -0.038(8) 0.042(8) 0.010(8)
C90 0.35(2) 0.37(2) 0.326(14) -0.002(12) 0.040(12) 0.004(16)
O13 0.129(6) 0.079(5) 0.068(5) 0.010(4) -0.021(5) -0.042(5)
C107 0.128(8) 0.068(6) 0.099(8) 0.002(6) 0.001(7) 0.000(6)
N19 0.278(16) 0.147(9) 0.416(19) 0.029(9) 0.007(14) 0.015(9)
C108 0.098(7) 0.082(6) 0.124(7) 0.011(6) 0.022(6) 0.005(5)
N17 0.159(10) 0.104(7) 0.264(13) 0.033(7) 0.060(9) 0.033(7)
C110 0.133(8) 0.132(11) 0.117(9) 0.005(8) 0.010(7) 0.012(7)
C109 0.155(8) 0.146(10) 0.180(10) -0.024(8) 0.041(7) 0.001(7)
N18 0.177(9) 0.242(15) 0.318(16) -0.088(13) 0.078(9) -0.010(9)
O1AA 0.205(10) 0.196(11) 0.217(11) -0.030(9) 0.007(9) -0.042(9)
C5AA 0.31(2) 0.31(2) 0.277(16) -0.041(14) 0.060(14) 0.003(15)
C112 0.163(10) 0.092(7) 0.102(8) 0.001(7) -0.010(8) 0.015(7)
O14 0.294(12) 0.356(17) 0.297(15) -0.007(14) 0.056(11) 0.028(11)
C111 0.140(8) 0.059(7) 0.095(8) 0.024(6) -0.044(6) -0.023(6)
C113 0.182(10) 0.131(8) 0.216(11) 0.017(7) 0.005(8) 0.021(7)

loop_
_atom_type_symbol
_atom_type_description
_atom_type_scat_dispersion_real
_atom_type_scat_dispersion_imag
_atom_type_scat_source
C C 0.0033 0.0016 'International Tables Vol C Tables 4.2.6.8 and 6.1.1.4'
H H 0.0000 0.0000 'International Tables Vol C Tables 4.2.6.8 and 6.1.1.4'
N N 0.0061 0.0033 'International Tables Vol C Tables 4.2.6.8 and 6.1.1.4'
O O 0.0106 0.0060 'International Tables Vol C Tables 4.2.6.8 and 6.1.1.4'
P P 0.1023 0.0942 'International Tables Vol C Tables 4.2.6.8 and 6.1.1.4'

loop_
_geom_angle_atom_site_label_1
_geom_angle_atom_site_label_2
_geom_angle_atom_site_label_3
_geom_angle
O5 P1 O6 112.8(3)
O5 P1 O7 110.9(3)
O5 P1 O8 108.7(3)
O6 P1 O7 110.9(3)
O6 P1 O8 107.4(3)
O7 P1 O8 105.8(3)
P1 O7 H7B 109.5
P1 O8 H8B 116(5)
O9 P2 O10 110.5(3)
O9 P2 O11 108.6(3)
O9 P2 O12 110.5(3)
O10 P2 O11 107.0(3)
O10 P2 O12 112.4(3)
O12 P2 O11 107.7(3)
P2 O11 H11A 109.5
P2 O12 H12B 111.9(14)
C1 N1 H1 124.5
C1 N1 C4 110.9(6)
C4 N1 H1 124.5
C6 N2 H2 124.9
C9 N2 H2 124.9
C9 N2 C6 110.2(6)
C11 N3 H3 124.7
C11 N3 C14 110.7(6)
C14 N3 H3 124.7
C16 N4 H4 124.2
C19 N4 H4 124.2
C19 N4 C16 111.5(6)
C29 N5 H5 117.5
C29 N5 C30 125.1(6)
C30 N5 H5 117.5
C30 N6 C34 119.8(7)
C34 N7 H7 116.0
C34 N7 C35 128.0(8)
C35 N7 H7 116.0
C39 N8 H8 123.6
C42 N8 H8 123.6
C42 N8 C39 112.9(7)
C44 N9 H9 124.9
C44 N9 C47 110.2(6)
C47 N9 H9 124.9
C49 N10 H10 124.3
C49 N10 C52 111.5(7)
C52 N10 H10 124.3
C54 N11 H11 124.0
C54 N11 C57 111.9(7)
C57 N11 H11 124.0
C66 N12 H12 117.2
C66 N12 C67 125.5(6)
C67 N12 H12 117.2
C71 N13 C67 118.5(7)
C71 N14 H14 116.0
C72 N14 H14 116.0
C72 N14 C71 128.1(7)
N1 C1 C20 123.1(6)
C2 C1 N1 106.5(7)
C2 C1 C20 130.4(7)
C1 C2 H2A 126.0
C1 C2 C3 108.1(7)
C3 C2 H2A 126.0
C2 C3 H3A 125.6
C4 C3 C2 108.8(7)
C4 C3 H3A 125.6
N1 C4 C5 123.2(6)
C3 C4 N1 105.7(7)
C3 C4 C5 131.1(7)
C4 C5 C6 110.4(6)
C4 C5 C21 108.4(6)
C4 C5 C22 110.5(6)
C6 C5 C21 109.4(6)
C6 C5 C22 110.7(6)
C21 C5 C22 107.4(7)
N2 C6 C5 122.9(7)
C7 C6 N2 107.1(6)
C7 C6 C5 130.0(7)
C6 C7 H7A 126.1
C6 C7 C8 107.7(7)
C8 C7 H7A 126.1
C7 C8 H8A 125.8
C9 C8 C7 108.4(7)
C9 C8 H8A 125.8
N2 C9 C10 123.5(7)
C8 C9 N2 106.6(6)
C8 C9 C10 129.4(7)
C9 C10 C23 107.3(6)
C9 C10 C74 114.4(7)
C11 C10 C9 110.5(6)
C11 C10 C23 108.4(6)
C11 C10 C74 106.2(6)
C74 C10 C23 110.0(6)
N3 C11 C10 122.0(7)
C12 C11 N3 104.9(7)
C12 C11 C10 133.0(7)
C11 C12 H12A 125.0
C11 C12 C13 110.1(7)
C13 C12 H12A 125.0
C12 C13 H13 126.3
C14 C13 C12 107.4(7)
C14 C13 H13 126.3
N3 C14 C15 122.1(7)
C13 C14 N3 106.9(7)
C13 C14 C15 130.8(7)
C14 C15 C16 113.0(6)
C14 C15 C24 110.1(7)
C14 C15 C25 110.1(7)
C16 C15 C24 107.4(7)
C16 C15 C25 108.7(6)
C24 C15 C25 107.4(7)
N4 C16 C15 123.4(7)
N4 C16 C17 105.9(7)
C17 C16 C15 130.8(7)
C16 C17 H17 125.8
C16 C17 C18 108.4(8)
C18 C17 H17 125.8
C17 C18 H18 125.9
C19 C18 C17 108.1(8)
C19 C18 H18 125.9
N4 C19 C18 106.1(7)
N4 C19 C20 122.4(7)
C18 C19 C20 131.5(7)
C1 C20 C19 111.7(6)
C1 C20 C26 109.1(6)
C1 C20 C27 112.0(6)
C19 C20 C26 107.7(6)
C19 C20 C27 106.8(6)
C27 C20 C26 109.5(6)
C5 C21 H21A 109.5
C5 C21 H21B 109.5
C5 C21 H21C 109.5
H21A C21 H21B 109.5
H21A C21 H21C 109.5
H21B C21 H21C 109.5
C5 C22 H22A 109.5
C5 C22 H22B 109.5
C5 C22 H22C 109.5
H22A C22 H22B 109.5
H22A C22 H22C 109.5
H22B C22 H22C 109.5
C10 C23 H23A 109.5
C10 C23 H23B 109.5
C10 C23 H23C 109.5
H23A C23 H23B 109.5
H23A C23 H23C 109.5
H23B C23 H23C 109.5
C15 C24 H24A 109.5
C15 C24 H24B 109.5
C15 C24 H24C 109.5
H24A C24 H24B 109.5
H24A C24 H24C 109.5
H24B C24 H24C 109.5
C15 C25 H25A 109.5
C15 C25 H25B 109.5
C15 C25 H25C 109.5
H25A C25 H25B 109.5
H25A C25 H25C 109.5
H25B C25 H25C 109.5
C20 C26 H26A 109.5
C20 C26 H26B 109.5
C20 C26 H26C 109.5
H26A C26 H26B 109.5
H26A C26 H26C 109.5
H26B C26 H26C 109.5
C20 C27 H27A 108.3
C20 C27 H27B 108.3
H27A C27 H27B 107.4
C28 C27 C20 116.0(6)
C28 C27 H27A 108.3
C28 C27 H27B 108.3
C27 C28 H28A 107.7
C27 C28 H28B 107.7
H28A C28 H28B 107.1
C29 C28 C27 118.5(7)
C29 C28 H28A 107.7
C29 C28 H28B 107.7
O1 C29 N5 121.1(8)
O1 C29 C28 122.2(8)
N5 C29 C28 116.5(7)
N6 C30 N5 115.3(7)
N6 C30 C31 121.9(8)
C31 C30 N5 122.8(8)
C30 C31 H31 120.8
C32 C31 C30 118.5(8)
C32 C31 H31 120.8
C31 C32 H32 119.5
C31 C32 C33 121.0(8)
C33 C32 H32 119.5
C32 C33 H33 121.0
C32 C33 C34 118.1(9)
C34 C33 H33 121.0
N6 C34 N7 113.3(7)
N6 C34 C33 120.7(8)
N7 C34 C33 125.9(8)
O2 C35 N7 121.0(10)
O2 C35 C36 125.4(10)
N7 C35 C36 113.6(9)
C35 C36 H36A 109.8
C35 C36 H36B 109.8
H36A C36 H36B 108.3
C37 C36 C35 109.2(9)
C37 C36 H36A 109.8
C37 C36 H36B 109.8
C36 C37 H37A 108.1
C36 C37 H37B 108.1
C36 C37 C38 117.0(8)
H37A C37 H37B 107.3
C38 C37 H37A 108.1
C38 C37 H37B 108.1
C37 C38 C58 110.1(8)
C39 C38 C37 114.8(8)
C39 C38 C57 109.9(7)
C39 C38 C58 107.8(8)
C57 C38 C37 104.8(8)
C57 C38 C58 109.4(8)
N8 C39 C38 125.4(8)
C40 C39 N8 103.1(8)
C40 C39 C38 131.4(9)
C39 C40 H40 125.0
C41 C40 C39 109.9(10)
C41 C40 H40 125.0
C40 C41 H41 125.4
C42 C41 C40 109.2(10)
C42 C41 H41 125.4
N8 C42 C41 104.9(8)
N8 C42 C43 123.7(8)
C41 C42 C43 131.3(9)
C42 C43 C59 107.9(8)
C44 C43 C42 110.6(7)
C44 C43 C59 107.8(7)
C44 C43 C60 112.1(7)
C60 C43 C42 110.6(7)
C60 C43 C59 107.6(7)
N9 C44 C43 121.5(7)
C45 C44 N9 106.7(7)
C45 C44 C43 131.7(8)
C44 C45 H45 125.7
C44 C45 C46 108.6(8)
C46 C45 H45 125.7
C45 C46 H46 126.0
C47 C46 C45 108.1(7)
C47 C46 H46 126.0
N9 C47 C48 122.8(7)
C46 C47 N9 106.3(7)
C46 C47 C48 130.9(7)
C47 C48 C61 107.8(6)
C47 C48 C64 111.5(6)
C49 C48 C47 110.4(6)
C49 C48 C61 108.5(6)
C49 C48 C64 107.8(6)
C61 C48 C64 110.6(7)
N10 C49 C48 122.4(7)
C50 C49 N10 106.5(7)
C50 C49 C48 131.1(8)
C49 C50 H50 126.2
C49 C50 C51 107.6(8)
C51 C50 H50 126.2
C50 C51 H51 125.8
C52 C51 C50 108.4(8)
C52 C51 H51 125.8
N10 C52 C53 122.1(8)
C51 C52 N10 106.1(8)
C51 C52 C53 131.9(8)
C52 C53 C62 108.6(8)
C52 C53 C63 111.4(8)
C54 C53 C52 111.3(7)
C54 C53 C62 108.2(8)
C54 C53 C63 109.7(8)
C62 C53 C63 107.5(8)
N11 C54 C53 122.9(8)
N11 C54 C55 105.1(8)
C55 C54 C53 131.9(9)
C54 C55 H55 125.4
C56 C55 C54 109.1(9)
C56 C55 H55 125.4
C55 C56 H56 125.7
C55 C56 C57 108.6(9)
C57 C56 H56 125.7
N11 C57 C38 122.3(8)
N11 C57 C56 105.1(8)
C56 C57 C38 132.5(9)
C38 C58 H58A 109.5
C38 C58 H58B 109.5
C38 C58 H58C 109.5
H58A C58 H58B 109.5
H58A C58 H58C 109.5
H58B C58 H58C 109.5
C43 C59 H59A 109.5
C43 C59 H59B 109.5
C43 C59 H59C 109.5
H59A C59 H59B 109.5
H59A C59 H59C 109.5
H59B C59 H59C 109.5
C43 C60 H60A 109.5
C43 C60 H60B 109.5
C43 C60 H60C 109.5
H60A C60 H60B 109.5
H60A C60 H60C 109.5
H60B C60 H60C 109.5
C48 C61 H61A 109.5
C48 C61 H61B 109.5
C48 C61 H61C 109.5
H61A C61 H61B 109.5
H61A C61 H61C 109.5
H61B C61 H61C 109.5
C53 C62 H62A 109.5
C53 C62 H62B 109.5
C53 C62 H62C 109.5
H62A C62 H62B 109.5
H62A C62 H62C 109.5
H62B C62 H62C 109.5
C53 C63 H63A 109.5
C53 C63 H63B 109.5
C53 C63 H63C 109.5
H63A C63 H63B 109.5
H63A C63 H63C 109.5
H63B C63 H63C 109.5
C48 C64 H64A 107.9
C48 C64 H64B 107.9
H64A C64 H64B 107.2
C65 C64 C48 117.7(6)
C65 C64 H64A 107.9
C65 C64 H64B 107.9
C64 C65 H65A 108.0
C64 C65 H65B 108.0
H65A C65 H65B 107.2
C66 C65 C64 117.2(7)
C66 C65 H65A 108.0
C66 C65 H65B 108.0
O3 C66 N12 121.9(7)
O3 C66 C65 123.0(8)
N12 C66 C65 114.9(7)
N13 C67 N12 113.9(7)
N13 C67 C68 122.0(8)
C68 C67 N12 124.2(8)
C67 C68 H68 120.8
C69 C68 C67 118.5(8)
C69 C68 H68 120.8
C68 C69 H69 119.8
C68 C69 C70 120.3(8)
C70 C69 H69 119.8
C69 C70 H70 120.8
C71 C70 C69 118.5(8)
C71 C70 H70 120.8
N13 C71 N14 111.6(7)
N13 C71 C70 122.2(8)
C70 C71 N14 126.2(8)
O4 C72 N14 123.2(8)
O4 C72 C73 123.2(8)
N14 C72 C73 113.4(7)
C72 C73 H73A 109.8
C72 C73 H73B 109.8
C72 C73 C74 109.6(7)
H73A C73 H73B 108.2
C74 C73 H73A 109.8
C74 C73 H73B 109.8
C10 C74 H74A 107.9
C10 C74 H74B 107.9
C73 C74 C10 117.5(7)
C73 C74 H74A 107.9
C73 C74 H74B 107.9
H74A C74 H74B 107.2
C91 N16 C99 110.1(6)
C95 N16 C91 108.0(6)
C95 N16 C99 109.6(6)
C103 N16 C91 112.3(6)
C103 N16 C95 111.4(6)
C103 N16 C99 105.4(6)
N16 C91 H91A 108.0
N16 C91 H91B 108.0
H91A C91 H91B 107.2
C92 C91 N16 117.4(6)
C92 C91 H91A 108.0
C92 C91 H91B 108.0
C91 C92 H92A 109.4
C91 C92 H92B 109.4
H92A C92 H92B 108.0
C93 C92 C91 111.1(6)
C93 C92 H92A 109.4
C93 C92 H92B 109.4
C92 C93 H93A 109.4
C92 C93 H93B 109.4
H93A C93 H93B 108.0
C94 C93 C92 111.3(6)
C94 C93 H93A 109.4
C94 C93 H93B 109.4
C93 C94 H94A 109.5
C93 C94 H94B 109.5
C93 C94 H94C 109.5
H94A C94 H94B 109.5
H94A C94 H94C 109.5
H94B C94 H94C 109.5
N16 C95 H95A 107.6
N16 C95 H95B 107.6
N16 C95 C96 119.0(6)
H95A C95 H95B 107.0
C96 C95 H95A 107.6
C96 C95 H95B 107.6
C95 C96 H96A 109.3
C95 C96 H96B 109.3
H96A C96 H96B 108.0
C97 C96 C95 111.6(7)
C97 C96 H96A 109.3
C97 C96 H96B 109.3
C96 C97 H97A 108.9
C96 C97 H97B 108.9
H97A C97 H97B 107.7
C98 C97 C96 113.5(7)
C98 C97 H97A 108.9
C98 C97 H97B 108.9
C97 C98 H98A 109.5
C97 C98 H98B 109.5
C97 C98 H98C 109.5
H98A C98 H98B 109.5
H98A C98 H98C 109.5
H98B C98 H98C 109.5
N16 C99 H99A 108.2
N16 C99 H99B 108.2
H99A C99 H99B 107.3
C100 C99 N16 116.5(6)
C100 C99 H99A 108.2
C100 C99 H99B 108.2
C99 C100 H10A 109.2
C99 C100 H10B 109.2
H10A C100 H10B 107.9
C101 C100 C99 112.3(6)
C101 C100 H10A 109.2
C101 C100 H10B 109.2
C100 C101 H10C 109.1
C100 C101 H10D 109.1
H10C C101 H10D 107.8
C102 C101 C100 112.6(7)
C102 C101 H10C 109.1
C102 C101 H10D 109.1
C101 C102 H10E 109.5
C101 C102 H10F 109.5
C101 C102 H10G 109.5
H10E C102 H10F 109.5
H10E C102 H10G 109.5
H10F C102 H10G 109.5
N16 C103 H10H 107.0
N16 C103 H10I 105.7
N16 C103 H10J 110.6
N16 C103 H10K 109.7
N16 C103 C14A 107.1(8)
H10H C103 H10I 106.7
H10J C103 H10K 108.9
C104 C103 N16 123.3(7)
C104 C103 H10H 107.2
C104 C103 H10I 105.9
C14A C103 H10J 110.4
C14A C103 H10K 110.1
C103 C104 H10L 109.5
C103 C104 H10M 109.5
C103 C104 C105 110.9(8)
H10L C104 H10M 108.0
C105 C104 H10L 109.5
C105 C104 H10M 109.5
C104 C105 H10N 109.4
C104 C105 H10O 109.4
H10N C105 H10O 108.0
C106 C105 C104 111.3(8)
C106 C105 H10N 109.4
C106 C105 H10O 109.4
C105 C106 H10P 109.5
C105 C106 H10Q 109.5
C105 C106 H10R 109.5
H10P C106 H10Q 109.5
H10P C106 H10R 109.5
H10Q C106 H10R 109.5
C103 C14A H14A 109.1
C103 C14A H14B 109.1
H14A C14A H14B 107.9
C15A C14A C103 112.3(14)
C15A C14A H14A 109.1
C15A C14A H14B 109.1
C14A C15A H15A 108.9
C14A C15A H15B 108.9
H15A C15A H15B 107.7
C16A C15A C14A 113.5(16)
C16A C15A H15A 108.9
C16A C15A H15B 108.9
C15A C16A H16A 109.5
C15A C16A H16B 109.5
C15A C16A H16C 109.5
H16A C16A H16B 109.5
H16A C16A H16C 109.5
H16B C16A H16C 109.5
C79 N15 C75 110.8(9)
C79 N15 C83 106.9(8)
C83 N15 C75 110.2(9)
C87 N15 C75 106.0(8)
C87 N15 C79 110.7(9)
C87 N15 C83 112.3(11)
N15 C75 H75A 108.3
N15 C75 H75B 108.3
H75A C75 H75B 107.4
C76 C75 N15 116.1(7)
C76 C75 H75A 108.3
C76 C75 H75B 108.3
C75 C76 H76A 109.3
C75 C76 H76B 109.3
H76A C76 H76B 108.0
C77 C76 C75 111.7(7)
C77 C76 H76A 109.3
C77 C76 H76B 109.3
C76 C77 H77A 109.0
C76 C77 H77B 109.0
H77A C77 H77B 107.8
C78 C77 C76 113.1(7)
C78 C77 H77A 109.0
C78 C77 H77B 109.0
C77 C78 H78A 109.5
C77 C78 H78B 109.5
C77 C78 H78C 109.5
H78A C78 H78B 109.5
H78A C78 H78C 109.5
H78B C78 H78C 109.5
N15 C79 H79A 108.4
N15 C79 H79B 108.4
H79A C79 H79B 107.5
C80 C79 N15 115.3(7)
C80 C79 H79A 108.4
C80 C79 H79B 108.4
C79 C80 H80A 109.1
C79 C80 H80B 109.1
H80A C80 H80B 107.9
C81 C80 C79 112.4(8)
C81 C80 H80A 109.1
C81 C80 H80B 109.1
C80 C81 H81A 109.2
C80 C81 H81B 109.2
C80 C81 C82 112.0(9)
H81A C81 H81B 107.9
C82 C81 H81A 109.2
C82 C81 H81B 109.2
C81 C82 H82A 109.5
C81 C82 H82B 109.5
C81 C82 H82C 109.5
H82A C82 H82B 109.5
H82A C82 H82C 109.5
H82B C82 H82C 109.5
N15 C83 H83A 108.4
N15 C83 H83B 108.4
H83A C83 H83B 107.5
C84 C83 N15 115.5(8)
C84 C83 H83A 108.4
C84 C83 H83B 108.4
C83 C84 H84A 109.3
C83 C84 H84B 109.3
H84A C84 H84B 108.0
C85 C84 C83 111.4(9)
C85 C84 H84A 109.3
C85 C84 H84B 109.3
C84 C85 H85A 109.5
C84 C85 H85B 109.5
C84 C85 C86 110.7(9)
H85A C85 H85B 108.1
C86 C85 H85A 109.5
C86 C85 H85B 109.5
C85 C86 H86A 109.5
C85 C86 H86B 109.5
C85 C86 H86C 109.5
H86A C86 H86B 109.5
H86A C86 H86C 109.5
H86B C86 H86C 109.5
N15 C87 H87A 108.0
N15 C87 H87B 108.0
H87A C87 H87B 107.2
C88 C87 N15 117.3(8)
C88 C87 H87A 108.0
C88 C87 H87B 108.0
C87 C88 H88A 109.5
C87 C88 H88B 109.5
H88A C88 H88B 108.0
C89 C88 C87 110.9(9)
C89 C88 H88A 109.5
C89 C88 H88B 109.5
C88 C89 H89A 109.0
C88 C89 H89B 109.0
H89A C89 H89B 107.8
C90 C89 C88 112.8(10)
C90 C89 H89A 109.0
C90 C89 H89B 109.0
C89 C90 H90A 109.5
C89 C90 H90B 109.5
C89 C90 H90C 109.5
H90A C90 H90B 109.5
H90A C90 H90C 109.5
H90B C90 H90C 109.5
H13A O13 H13B 107.1(19)
H10S C107 H10T 109.5
H10S C107 H10U 109.5
H10T C107 H10U 109.5
C108 C107 H10S 109.5
C108 C107 H10T 109.5
C108 C107 H10U 109.5
N17 C108 C107 176.9(15)
H11E C110 H11F 109.5
H11E C110 H11G 109.5
H11F C110 H11G 109.5
C109 C110 H11E 109.5
C109 C110 H11F 109.5
C109 C110 H11G 109.5
N18 C109 C110 171(2)
O1AA C5AA H5AA 109.5
O1AA C5AA H5AB 109.5
O1AA C5AA H5AC 109.5
H5AA C5AA H5AB 109.5
H5AA C5AA H5AC 109.5
H5AB C5AA H5AC 109.5
H11B C112 H11C 109.5
H11B C112 H11D 109.5
H11C C112 H11D 109.5
C113 C112 H11B 109.5
C113 C112 H11C 109.5
C113 C112 H11D 109.5
C111 O14 H14C 109.5
O14 C111 H11H 109.5
O14 C111 H11I 109.5
O14 C111 H11J 109.4
H11H C111 H11I 109.5
H11H C111 H11J 109.5
H11I C111 H11J 109.5
N19 C113 C112 172(2)

loop_
_geom_bond_atom_site_label_1
_geom_bond_atom_site_label_2
_geom_bond_distance
P1 O5 1.498(5)
P1 O6 1.540(5)
P1 O7 1.540(5)
P1 O8 1.582(6)
O7 H7B 0.8400
O8 H8B 0.75(6)
P2 O9 1.502(5)
P2 O10 1.524(6)
P2 O11 1.563(5)
P2 O12 1.534(5)
O11 H11A 0.8400
O12 H12B 0.800(10)
O1 C29 1.231(8)
O2 C35 1.238(11)
O3 C66 1.240(9)
O4 C72 1.212(9)
N1 H1 0.8800
N1 C1 1.377(9)
N1 C4 1.393(9)
N2 H2 0.8800
N2 C6 1.394(9)
N2 C9 1.380(9)
N3 H3 0.8800
N3 C11 1.386(9)
N3 C14 1.387(9)
N4 H4 0.8800
N4 C16 1.372(9)
N4 C19 1.372(9)
N5 H5 0.8800
N5 C29 1.375(9)
N5 C30 1.409(9)
N6 C30 1.323(10)
N6 C34 1.361(10)
N7 H7 0.8800
N7 C34 1.368(10)
N7 C35 1.370(12)
N8 H8 0.8800
N8 C39 1.403(10)
N8 C42 1.375(10)
N9 H9 0.8800
N9 C44 1.396(9)
N9 C47 1.396(9)
N10 H10 0.8800
N10 C49 1.366(9)
N10 C52 1.377(10)
N11 H11 0.8800
N11 C54 1.377(10)
N11 C57 1.385(10)
N12 H12 0.8800
N12 C66 1.365(9)
N12 C67 1.401(10)
N13 C67 1.358(9)
N13 C71 1.354(9)
N14 H14 0.8800
N14 C71 1.387(10)
N14 C72 1.382(10)
C1 C2 1.377(10)
C1 C20 1.515(10)
C2 H2A 0.9500
C2 C3 1.411(11)
C3 H3A 0.9500
C3 C4 1.373(10)
C4 C5 1.506(10)
C5 C6 1.511(10)
C5 C21 1.526(10)
C5 C22 1.548(10)
C6 C7 1.350(10)
C7 H7A 0.9500
C7 C8 1.433(10)
C8 H8A 0.9500
C8 C9 1.362(10)
C9 C10 1.509(10)
C10 C11 1.491(11)
C10 C23 1.551(10)
C10 C74 1.546(11)
C11 C12 1.372(10)
C12 H12A 0.9500
C12 C13 1.402(11)
C13 H13 0.9500
C13 C14 1.364(10)
C14 C15 1.494(11)
C15 C16 1.524(10)
C15 C24 1.525(10)
C15 C25 1.543(11)
C16 C17 1.379(11)
C17 H17 0.9500
C17 C18 1.405(11)
C18 H18 0.9500
C18 C19 1.376(11)
C19 C20 1.525(10)
C20 C26 1.559(10)
C20 C27 1.554(10)
C21 H21A 0.9800
C21 H21B 0.9800
C21 H21C 0.9800
C22 H22A 0.9800
C22 H22B 0.9800
C22 H22C 0.9800
C23 H23A 0.9800
C23 H23B 0.9800
C23 H23C 0.9800
C24 H24A 0.9800
C24 H24B 0.9800
C24 H24C 0.9800
C25 H25A 0.9800
C25 H25B 0.9800
C25 H25C 0.9800
C26 H26A 0.9800
C26 H26B 0.9800
C26 H26C 0.9800
C27 H27A 0.9900
C27 H27B 0.9900
C27 C28 1.539(10)
C28 H28A 0.9900
C28 H28B 0.9900
C28 C29 1.481(11)
C30 C31 1.386(10)
C31 H31 0.9500
C31 C32 1.358(11)
C32 H32 0.9500
C32 C33 1.376(12)
C33 H33 0.9500
C33 C34 1.391(11)
C35 C36 1.515(14)
C36 H36A 0.9900
C36 H36B 0.9900
C36 C37 1.476(12)
C37 H37A 0.9900
C37 H37B 0.9900
C37 C38 1.555(12)
C38 C39 1.503(12)
C38 C57 1.506(12)
C38 C58 1.563(11)
C39 C40 1.390(13)
C40 H40 0.9500
C40 C41 1.389(13)
C41 H41 0.9500
C41 C42 1.377(12)
C42 C43 1.514(12)
C43 C44 1.510(11)
C43 C59 1.548(11)
C43 C60 1.512(11)
C44 C45 1.354(11)
C45 H45 0.9500
C45 C46 1.431(11)
C46 H46 0.9500
C46 C47 1.370(10)
C47 C48 1.526(11)
C48 C49 1.520(11)
C48 C61 1.543(10)
C48 C64 1.543(11)
C49 C50 1.365(11)
C50 H50 0.9500
C50 C51 1.427(11)
C51 H51 0.9500
C51 C52 1.355(12)
C52 C53 1.500(12)
C53 C54 1.482(12)
C53 C62 1.532(12)
C53 C63 1.533(12)
C54 C55 1.394(12)
C55 H55 0.9500
C55 C56 1.385(13)
C56 H56 0.9500
C56 C57 1.396(12)
C58 H58A 0.9800
C58 H58B 0.9800
C58 H58C 0.9800
C59 H59A 0.9800
C59 H59B 0.9800
C59 H59C 0.9800
C60 H60A 0.9800
C60 H60B 0.9800
C60 H60C 0.9800
C61 H61A 0.9800
C61 H61B 0.9800
C61 H61C 0.9800
C62 H62A 0.9800
C62 H62B 0.9800
C62 H62C 0.9800
C63 H63A 0.9800
C63 H63B 0.9800
C63 H63C 0.9800
C64 H64A 0.9900
C64 H64B 0.9900
C64 C65 1.526(10)
C65 H65A 0.9900
C65 H65B 0.9900
C65 C66 1.474(11)
C67 C68 1.396(10)
C68 H68 0.9500
C68 C69 1.376(11)
C69 H69 0.9500
C69 C70 1.388(11)
C70 H70 0.9500
C70 C71 1.387(11)
C72 C73 1.523(11)
C73 H73A 0.9900
C73 H73B 0.9900
C73 C74 1.541(11)
C74 H74A 0.9900
C74 H74B 0.9900
N16 C91 1.517(6)
N16 C95 1.508(7)
N16 C99 1.525(7)
N16 C103 1.495(7)
C91 H91A 0.9900
C91 H91B 0.9900
C91 C92 1.513(7)
C92 H92A 0.9900
C92 H92B 0.9900
C92 C93 1.511(7)
C93 H93A 0.9900
C93 H93B 0.9900
C93 C94 1.510(7)
C94 H94A 0.9800
C94 H94B 0.9800
C94 H94C 0.9800
C95 H95A 0.9900
C95 H95B 0.9900
C95 C96 1.509(7)
C96 H96A 0.9900
C96 H96B 0.9900
C96 C97 1.503(7)
C97 H97A 0.9900
C97 H97B 0.9900
C97 C98 1.495(7)
C98 H98A 0.9800
C98 H98B 0.9800
C98 H98C 0.9800
C99 H99A 0.9900
C99 H99B 0.9900
C99 C100 1.512(7)
C100 H10A 0.9900
C100 H10B 0.9900
C100 C101 1.499(7)
C101 H10C 0.9900
C101 H10D 0.9900
C101 C102 1.494(8)
C102 H10E 0.9800
C102 H10F 0.9800
C102 H10G 0.9800
C103 H10H 0.9602
C103 H10I 0.9600
C103 H10J 0.9601
C103 H10K 0.9600
C103 C104 1.481(8)
C103 C14A 1.66(2)
C104 H10L 0.9900
C104 H10M 0.9900
C104 C105 1.522(8)
C105 H10N 0.9900
C105 H10O 0.9900
C105 C106 1.498(8)
C106 H10P 0.9800
C106 H10Q 0.9800
C106 H10R 0.9800
C14A H14A 0.9900
C14A H14B 0.9900
C14A C15A 1.549(16)
C15A H15A 0.9900
C15A H15B 0.9900
C15A C16A 1.494(16)
C16A H16A 0.9800
C16A H16B 0.9800
C16A H16C 0.9800
N15 C75 1.536(8)
N15 C79 1.527(8)
N15 C83 1.527(9)
N15 C87 1.520(9)
C75 H75A 0.9900
C75 H75B 0.9900
C75 C76 1.513(8)
C76 H76A 0.9900
C76 H76B 0.9900
C76 C77 1.511(7)
C77 H77A 0.9900
C77 H77B 0.9900
C77 C78 1.504(7)
C78 H78A 0.9800
C78 H78B 0.9800
C78 H78C 0.9800
C79 H79A 0.9900
C79 H79B 0.9900
C79 C80 1.514(8)
C80 H80A 0.9900
C80 H80B 0.9900
C80 C81 1.503(8)
C81 H81A 0.9900
C81 H81B 0.9900
C81 C82 1.515(8)
C82 H82A 0.9800
C82 H82B 0.9800
C82 H82C 0.9800
C83 H83A 0.9900
C83 H83B 0.9900
C83 C84 1.521(8)
C84 H84A 0.9900
C84 H84B 0.9900
C84 C85 1.514(8)
C85 H85A 0.9900
C85 H85B 0.9900
C85 C86 1.524(8)
C86 H86A 0.9800
C86 H86B 0.9800
C86 H86C 0.9800
C87 H87A 0.9900
C87 H87B 0.9900
C87 C88 1.519(8)
C88 H88A 0.9900
C88 H88B 0.9900
C88 C89 1.514(9)
C89 H89A 0.9900
C89 H89B 0.9900
C89 C90 1.500(9)
C90 H90A 0.9800
C90 H90B 0.9800
C90 H90C 0.9800
O13 H13A 0.802(11)
O13 H13B 0.814(10)
C107 H10S 0.9800
C107 H10T 0.9800
C107 H10U 0.9800
C107 C108 1.411(15)
N19 C113 1.19(2)
C108 N17 1.124(14)
C110 H11E 0.9800
C110 H11F 0.9800
C110 H11G 0.9800
C110 C109 1.41(2)
C109 N18 1.133(18)
O1AA C5AA 1.45(2)
C5AA H5AA 0.9800
C5AA H5AB 0.9800
C5AA H5AC 0.9800
C112 H11B 0.9800
C112 H11C 0.9800
C112 H11D 0.9800
C112 C113 1.40(2)
O14 H14C 0.8401
O14 C111 1.550(18)
C111 H11H 0.9800
C111 H11I 0.9800
C111 H11J 0.9800
